data_2232532
loop_
_publ_author_name
'Wang, Cheng'
'Cheng, Yi-Qiang'

_publ_section_title
;
 Thailandepsin A
;
_journal_coeditor_code ZL2411
_journal_issue 11
_journal_name_full 'Acta Crystallographica Section E'
_journal_page_first o2948
_journal_page_last o2949
_journal_paper_doi 10.1107/S1600536811041390
_journal_volume 67
_journal_year 2011
_chemical_formula_iupac 'C23 H37 N3 O6 S3'
_chemical_formula_moiety 'C23 H37 N3 O6 S3'
_chemical_formula_sum 'C23 H37 N3 O6 S3'
_chemical_formula_weight 547.74
_chemical_name_common 'Thailandepsin A'
_chemical_name_systematic
;
(<i>E</i>)-(1<i>S</i>,5<i>S</i>,6<i>R</i>,9<i>S</i>,20<i>R</i>)-6-[(2<i>S</i>)-
butan-2-yl]-5-hydroxy-20-[2-(methylsulfanyl)ethyl]-2-oxa-11,12-dithia-
7,19,22-triazabicyclo[7.7.6]docosa-15-ene-3,8,18,21-tetraone
;
_space_group_IT_number 19
_symmetry_cell_setting orthorhombic
_symmetry_space_group_name_Hall 'P 2ac 2ab'
_symmetry_space_group_name_H-M 'P 21 21 21'
_atom_sites_solution_hydrogens geom
_atom_sites_solution_primary direct
_atom_sites_solution_secondary difmap
_audit_creation_method SHELXL
_cell_angle_alpha 90.00
_cell_angle_beta 90.00
_cell_angle_gamma 90.00
_cell_formula_units_Z 4
_cell_length_a 12.7747(3)
_cell_length_b 13.2926(3)
_cell_length_c 15.4218(4)
_cell_measurement_reflns_used 9793
_cell_measurement_temperature 100.0(10)
_cell_measurement_theta_max 71.2185
_cell_measurement_theta_min 3.4598
_cell_volume 2618.76(11)
_computing_cell_refinement 'SAINT (Bruker, 2007)'
_computing_data_collection 'APEX2 (Bruker, 2007)'
_computing_data_reduction 'SAINT (Bruker, 2007)'
_computing_molecular_graphics 'SHELXTL (Sheldrick, 2008) and <i>OLEX2</i> (Dolomanov <i>et al.</i>, 2009)'
_computing_publication_material SHELXTL
_computing_structure_refinement 'SHELXTL (Sheldrick, 2008)'
_computing_structure_solution 'SHELXTL (Sheldrick, 2008)'
_diffrn_ambient_temperature 100.0(10)
_diffrn_measured_fraction_theta_full 0.998
_diffrn_measured_fraction_theta_max 0.994
_diffrn_measurement_device_type 'Bruker SMART APEXII area-detector'
_diffrn_measurement_method '0.50\% \w and 0.5 \% \f'
_diffrn_radiation_monochromator graphite
_diffrn_radiation_source 'fine-focus sealed tube'
_diffrn_radiation_type 'Cu K\a'
_diffrn_radiation_wavelength 1.54178
_diffrn_reflns_av_R_equivalents 0.0245
_diffrn_reflns_av_sigmaI/netI 0.0127
_diffrn_reflns_limit_h_max 14
_diffrn_reflns_limit_h_min -15
_diffrn_reflns_limit_k_max 16
_diffrn_reflns_limit_k_min -15
_diffrn_reflns_limit_l_max 17
_diffrn_reflns_limit_l_min -18
_diffrn_reflns_number 34598
_diffrn_reflns_theta_full 67.00
_diffrn_reflns_theta_max 71.71
_diffrn_reflns_theta_min 4.39
_exptl_absorpt_coefficient_mu 2.955
_exptl_absorpt_correction_T_max 0.4029
_exptl_absorpt_correction_T_min 0.3518
_exptl_absorpt_correction_type multi-scan
_exptl_absorpt_process_details
;
(SADABS; Bruker, 2007)
;
_exptl_crystal_colour colourless
_exptl_crystal_density_diffrn 1.389
_exptl_crystal_density_method 'not measured'
_exptl_crystal_description block
_exptl_crystal_F_000 1168
_exptl_crystal_size_max 0.45
_exptl_crystal_size_mid 0.42
_exptl_crystal_size_min 0.38
_refine_diff_density_max 0.346
_refine_diff_density_min -0.363
_refine_ls_abs_structure_details 'Flack (1983), <b>???? Friedel pairs</b>'
_refine_ls_abs_structure_Flack 0.000(9)
_refine_ls_extinction_method none
_refine_ls_goodness_of_fit_ref 1.045
_refine_ls_hydrogen_treatment mixed
_refine_ls_matrix_type full
_refine_ls_number_parameters 326
_refine_ls_number_reflns 4990
_refine_ls_number_restraints 4
_refine_ls_restrained_S_all 1.044
_refine_ls_R_factor_all 0.0269
_refine_ls_R_factor_gt 0.0269
_refine_ls_shift/su_max 0.001
_refine_ls_shift/su_mean 0.000
_refine_ls_structure_factor_coef Fsqd
_refine_ls_weighting_details 'calc w=1/[\s^2^(Fo^2^)+(0.0510P)^2^+0.7593P] where P=(Fo^2^+2Fc^2^)/3'
_refine_ls_weighting_scheme calc
_refine_ls_wR_factor_gt 0.0711
_refine_ls_wR_factor_ref 0.0711
_reflns_number_gt 4981
_reflns_number_total 4990
_reflns_threshold_expression I>2\s(I)
_cod_data_source_file zl2411.cif
_cod_data_source_block I
_cod_database_code 2232532
_cod_database_fobs_code 2232532

loop_
_symmetry_equiv_pos_as_xyz
'x, y, z'
'-x+1/2, -y, z+1/2'
'-x, y+1/2, -z+1/2'
'x+1/2, -y+1/2, -z'

loop_
_atom_site_type_symbol
_atom_site_label
_atom_site_fract_x
_atom_site_fract_y
_atom_site_fract_z
_atom_site_U_iso_or_equiv
_atom_site_adp_type
_atom_site_calc_flag
_atom_site_refinement_flags
_atom_site_occupancy
_atom_site_symmetry_multiplicity
S S1 1.10290(3) -0.14637(3) 0.38774(2) 0.02184(10) Uani d . 1 1
S S2 0.97356(3) -0.08216(3) 0.33328(2) 0.01709(9) Uani d . 1 1
S S3 0.91337(3) 0.40012(3) 0.40152(3) 0.02362(10) Uani d . 1 1
O O1 1.08885(10) -0.18335(9) 0.67591(8) 0.0223(3) Uani d . 1 1
O O2 0.77376(8) -0.09984(8) 0.61157(7) 0.0141(2) Uani d . 1 1
O O3 0.69383(9) -0.08629(9) 0.74184(7) 0.0190(2) Uani d . 1 1
O O4 0.85790(9) -0.16775(8) 0.88174(7) 0.0140(2) Uani d D 1 1
H H4 0.8699(17) -0.2254(7) 0.9016(13) 0.021 Uiso d D 1 1
O O5 1.11125(9) 0.14154(8) 0.55597(7) 0.0179(2) Uani d . 1 1
O O6 0.86120(9) 0.12479(8) 0.64747(7) 0.0158(2) Uani d . 1 1
N N1 0.99720(10) -0.04020(10) 0.70173(8) 0.0128(3) Uani d D 1 1
H H1 0.9652(14) 0.0126(9) 0.6798(12) 0.015 Uiso d D 1 1
N N2 1.00458(10) 0.00984(9) 0.52676(8) 0.0121(2) Uani d D 1 1
H H2 0.9444(8) -0.0082(14) 0.5038(12) 0.014 Uiso d D 1 1
N N3 0.83857(10) 0.13784(10) 0.50282(8) 0.0138(3) Uani d D 1 1
H H3 0.7955(12) 0.1335(15) 0.4584(8) 0.017 Uiso d D 1 1
C C1 1.05386(12) -0.10227(12) 0.65205(10) 0.0143(3) Uani d . 1 1
C C2 1.07489(12) -0.06840(11) 0.55727(9) 0.0131(3) Uani d . 1 1
H H2A 1.1482 -0.0423 0.5537 0.016 Uiso calc R 1 1
C C3 1.06714(13) -0.16258(12) 0.50086(10) 0.0174(3) Uani d . 1 1
H H3A 0.9943 -0.1877 0.5034 0.021 Uiso calc R 1 1
H H3B 1.1128 -0.2151 0.5262 0.021 Uiso calc R 1 1
C C4 0.88346(14) -0.18723(13) 0.31638(11) 0.0202(3) Uani d . 1 1
H H4A 0.8850 -0.2082 0.2548 0.024 Uiso calc R 1 1
H H4B 0.9052 -0.2453 0.3524 0.024 Uiso calc R 1 1
C C5 0.77251(12) -0.15466(13) 0.34132(11) 0.0190(3) Uani d . 1 1
H H5A 0.7542 -0.0927 0.3091 0.023 Uiso calc R 1 1
H H5B 0.7225 -0.2079 0.3240 0.023 Uiso calc R 1 1
C C6 0.76184(12) -0.13526(13) 0.43705(10) 0.0173(3) Uani d . 1 1
H H6 0.7980 -0.1793 0.4752 0.021 Uiso calc R 1 1
C C7 0.70632(12) -0.06202(12) 0.47258(10) 0.0162(3) Uani d . 1 1
H H7 0.6720 -0.0170 0.4341 0.019 Uiso calc R 1 1
C C8 0.69224(12) -0.04303(12) 0.56827(10) 0.0154(3) Uani d . 1 1
H H8 0.6227 -0.0704 0.5865 0.018 Uiso calc R 1 1
C C9 0.76158(12) -0.12126(11) 0.69723(10) 0.0136(3) Uani d . 1 1
C C10 0.84280(12) -0.19799(11) 0.72498(10) 0.0138(3) Uani d . 1 1
H H10A 0.8877 -0.2133 0.6743 0.017 Uiso calc R 1 1
H H10B 0.8059 -0.2608 0.7409 0.017 Uiso calc R 1 1
C C11 0.91409(12) -0.16801(11) 0.80094(9) 0.0127(3) Uani d . 1 1
H H11 0.9724 -0.2180 0.8051 0.015 Uiso calc R 1 1
C C12 0.96190(12) -0.06200(11) 0.79096(9) 0.0125(3) Uani d . 1 1
H H12 0.9029 -0.0143 0.8019 0.015 Uiso calc R 1 1
C C13 1.04416(12) -0.03790(11) 0.86101(10) 0.0146(3) Uani d . 1 1
H H13 1.0124 -0.0559 0.9182 0.017 Uiso calc R 1 1
C C14 1.06664(13) 0.07539(12) 0.86315(10) 0.0184(3) Uani d . 1 1
H H14A 1.1138 0.0927 0.8144 0.022 Uiso calc R 1 1
H H14B 1.0002 0.1125 0.8548 0.022 Uiso calc R 1 1
C C15 1.11702(14) 0.10927(13) 0.94810(11) 0.0222(3) Uani d . 1 1
H H15A 1.0677 0.0988 0.9960 0.033 Uiso calc R 1 1
H H15B 1.1350 0.1808 0.9443 0.033 Uiso calc R 1 1
H H15C 1.1807 0.0700 0.9585 0.033 Uiso calc R 1 1
C C16 1.14602(12) -0.09806(13) 0.85283(10) 0.0184(3) Uani d . 1 1
H H16A 1.1848 -0.0752 0.8017 0.028 Uiso calc R 1 1
H H16B 1.1296 -0.1697 0.8467 0.028 Uiso calc R 1 1
H H16C 1.1888 -0.0878 0.9048 0.028 Uiso calc R 1 1
C C17 1.02739(12) 0.10824(11) 0.52881(9) 0.0134(3) Uani d . 1 1
C C18 0.94399(12) 0.17890(11) 0.49209(10) 0.0138(3) Uani d . 1 1
H H18 0.9480 0.2442 0.5241 0.017 Uiso calc R 1 1
C C19 0.80478(12) 0.11430(11) 0.58346(10) 0.0141(3) Uani d . 1 1
C C20 0.69604(12) 0.06994(12) 0.59060(10) 0.0160(3) Uani d . 1 1
H H20A 0.6486 0.1068 0.5510 0.019 Uiso calc R 1 1
H H20B 0.6701 0.0797 0.6505 0.019 Uiso calc R 1 1
C C21 0.96752(13) 0.19916(11) 0.39575(10) 0.0158(3) Uani d . 1 1
H H21A 1.0409 0.2224 0.3904 0.019 Uiso calc R 1 1
H H21B 0.9613 0.1351 0.3634 0.019 Uiso calc R 1 1
C C22 0.89580(13) 0.27705(12) 0.35353(10) 0.0168(3) Uani d . 1 1
H H22A 0.8220 0.2558 0.3605 0.020 Uiso calc R 1 1
H H22B 0.9112 0.2807 0.2907 0.020 Uiso calc R 1 1
C C23 0.82077(15) 0.46899(14) 0.33643(12) 0.0250(4) Uani d . 1 1
H H23A 0.8190 0.5393 0.3554 0.037 Uiso calc R 1 1
H H23B 0.7510 0.4392 0.3431 0.037 Uiso calc R 1 1
H H23C 0.8419 0.4659 0.2754 0.037 Uiso calc R 1 1

loop_
_atom_site_aniso_label
_atom_site_aniso_U_11
_atom_site_aniso_U_22
_atom_site_aniso_U_33
_atom_site_aniso_U_12
_atom_site_aniso_U_13
_atom_site_aniso_U_23
S1 0.01829(19) 0.0340(2) 0.01321(18) 0.00771(17) -0.00022(14) -0.00696(15)
S2 0.01714(18) 0.02111(19) 0.01302(16) 0.00009(15) -0.00063(14) -0.00078(14)
S3 0.0279(2) 0.0207(2) 0.0222(2) 0.00109(16) -0.00648(16) 0.00032(16)
O1 0.0286(6) 0.0210(6) 0.0172(6) 0.0118(5) 0.0048(5) 0.0045(5)
O2 0.0140(5) 0.0171(5) 0.0112(5) 0.0017(4) 0.0001(4) 0.0034(4)
O3 0.0199(5) 0.0216(6) 0.0156(5) 0.0040(5) 0.0037(4) 0.0017(5)
O4 0.0190(5) 0.0131(5) 0.0098(5) 0.0019(4) 0.0019(4) 0.0018(4)
O5 0.0167(5) 0.0166(5) 0.0205(5) -0.0020(4) -0.0032(5) -0.0018(5)
O6 0.0197(5) 0.0159(5) 0.0119(5) 0.0022(4) 0.0004(4) -0.0001(4)
N1 0.0161(6) 0.0129(6) 0.0093(6) 0.0026(5) -0.0002(5) 0.0029(5)
N2 0.0122(6) 0.0137(6) 0.0103(6) -0.0004(5) -0.0003(4) -0.0003(5)
N3 0.0139(6) 0.0155(6) 0.0121(6) 0.0005(5) -0.0008(5) 0.0010(5)
C1 0.0145(7) 0.0156(7) 0.0129(7) 0.0005(6) 0.0002(5) 0.0013(6)
C2 0.0146(7) 0.0142(7) 0.0104(6) 0.0017(6) 0.0001(5) -0.0004(6)
C3 0.0227(7) 0.0153(7) 0.0142(7) 0.0037(6) -0.0015(6) -0.0014(6)
C4 0.0243(8) 0.0191(7) 0.0170(8) -0.0014(7) -0.0020(7) -0.0043(6)
C5 0.0184(8) 0.0213(8) 0.0172(8) -0.0030(6) -0.0031(6) -0.0015(6)
C6 0.0167(7) 0.0196(7) 0.0156(7) -0.0045(6) -0.0035(6) 0.0037(6)
C7 0.0150(7) 0.0194(7) 0.0143(7) -0.0019(6) -0.0042(6) 0.0040(6)
C8 0.0126(7) 0.0182(7) 0.0154(7) 0.0001(6) -0.0011(6) 0.0038(6)
C9 0.0165(7) 0.0135(7) 0.0107(6) -0.0032(6) -0.0007(6) 0.0002(5)
C10 0.0183(7) 0.0118(7) 0.0111(7) 0.0006(6) -0.0002(6) -0.0001(5)
C11 0.0157(7) 0.0136(7) 0.0087(6) 0.0015(6) 0.0001(6) 0.0010(5)
C12 0.0152(7) 0.0133(6) 0.0089(6) 0.0014(6) 0.0010(6) 0.0009(5)
C13 0.0176(7) 0.0156(7) 0.0106(7) 0.0009(6) -0.0008(6) 0.0000(5)
C14 0.0249(8) 0.0155(7) 0.0148(7) -0.0014(6) -0.0034(6) 0.0017(6)
C15 0.0287(9) 0.0189(8) 0.0190(8) -0.0025(7) -0.0021(7) -0.0013(6)
C16 0.0161(7) 0.0208(8) 0.0182(8) 0.0011(6) -0.0020(6) 0.0011(6)
C17 0.0164(7) 0.0158(7) 0.0079(6) -0.0003(6) 0.0022(6) -0.0004(5)
C18 0.0153(7) 0.0133(7) 0.0127(7) -0.0014(6) 0.0000(6) 0.0000(6)
C19 0.0160(7) 0.0119(7) 0.0144(7) 0.0037(6) 0.0017(6) 0.0005(6)
C20 0.0154(7) 0.0184(7) 0.0142(7) 0.0036(6) 0.0020(6) 0.0026(6)
C21 0.0192(7) 0.0154(7) 0.0128(7) -0.0013(6) 0.0012(6) 0.0013(6)
C22 0.0210(8) 0.0171(7) 0.0122(7) -0.0029(6) -0.0026(6) 0.0015(5)
C23 0.0259(8) 0.0281(9) 0.0209(8) 0.0081(7) 0.0006(7) 0.0028(7)

loop_
_atom_type_symbol
_atom_type_description
_atom_type_scat_dispersion_real
_atom_type_scat_dispersion_imag
_atom_type_scat_source
C C 0.0181 0.0091 'International Tables Vol C Tables 4.2.6.8 and 6.1.1.4'
H H 0.0000 0.0000 'International Tables Vol C Tables 4.2.6.8 and 6.1.1.4'
N N 0.0311 0.0180 'International Tables Vol C Tables 4.2.6.8 and 6.1.1.4'
O O 0.0492 0.0322 'International Tables Vol C Tables 4.2.6.8 and 6.1.1.4'
S S 0.3331 0.5567 'International Tables Vol C Tables 4.2.6.8 and 6.1.1.4'

loop_
_geom_angle_atom_site_label_1
_geom_angle_atom_site_label_2
_geom_angle_atom_site_label_3
_geom_angle
C3 S1 S2 103.96(6)
C4 S2 S1 104.41(6)
C23 S3 C22 98.63(8)
C9 O2 C8 118.31(12)
C11 O4 H4 102.9(15)
C1 N1 C12 125.27(13)
C1 N1 H1 121.5(13)
C12 N1 H1 111.9(13)
C17 N2 C2 123.82(13)
C17 N2 H2 117.7(13)
C2 N2 H2 118.4(13)
C19 N3 C18 118.95(13)
C19 N3 H3 120.1(13)
C18 N3 H3 120.8(13)
O1 C1 N1 124.65(14)
O1 C1 C2 118.38(14)
N1 C1 C2 116.97(13)
N2 C2 C3 111.24(12)
N2 C2 C1 113.92(12)
C3 C2 C1 106.69(12)
N2 C2 H2A 108.3
C3 C2 H2A 108.3
C1 C2 H2A 108.3
C2 C3 S1 115.69(11)
C2 C3 H3A 108.4
S1 C3 H3A 108.4
C2 C3 H3B 108.4
S1 C3 H3B 108.4
H3A C3 H3B 107.4
C5 C4 S2 109.33(11)
C5 C4 H4A 109.8
S2 C4 H4A 109.8
C5 C4 H4B 109.8
S2 C4 H4B 109.8
H4A C4 H4B 108.3
C6 C5 C4 112.26(13)
C6 C5 H5A 109.2
C4 C5 H5A 109.2
C6 C5 H5B 109.2
C4 C5 H5B 109.2
H5A C5 H5B 107.9
C7 C6 C5 125.51(15)
C7 C6 H6 117.2
C5 C6 H6 117.2
C6 C7 C8 126.32(14)
C6 C7 H7 116.8
C8 C7 H7 116.8
O2 C8 C7 106.14(12)
O2 C8 C20 112.45(12)
C7 C8 C20 112.21(13)
O2 C8 H8 108.6
C7 C8 H8 108.6
C20 C8 H8 108.6
O3 C9 O2 123.95(14)
O3 C9 C10 126.34(14)
O2 C9 C10 109.66(12)
C9 C10 C11 116.50(12)
C9 C10 H10A 108.2
C11 C10 H10A 108.2
C9 C10 H10B 108.2
C11 C10 H10B 108.2
H10A C10 H10B 107.3
O4 C11 C10 111.44(12)
O4 C11 C12 106.37(11)
C10 C11 C12 113.29(12)
O4 C11 H11 108.5
C10 C11 H11 108.5
C12 C11 H11 108.5
N1 C12 C13 113.84(12)
N1 C12 C11 113.14(12)
C13 C12 C11 112.95(12)
N1 C12 H12 105.3
C13 C12 H12 105.3
C11 C12 H12 105.3
C16 C13 C14 110.81(13)
C16 C13 C12 114.39(13)
C14 C13 C12 110.31(12)
C16 C13 H13 107.0
C14 C13 H13 107.0
C12 C13 H13 107.0
C15 C14 C13 112.76(13)
C15 C14 H14A 109.0
C13 C14 H14A 109.0
C15 C14 H14B 109.0
C13 C14 H14B 109.0
H14A C14 H14B 107.8
C14 C15 H15A 109.5
C14 C15 H15B 109.5
H15A C15 H15B 109.5
C14 C15 H15C 109.5
H15A C15 H15C 109.5
H15B C15 H15C 109.5
C13 C16 H16A 109.5
C13 C16 H16B 109.5
H16A C16 H16B 109.5
C13 C16 H16C 109.5
H16A C16 H16C 109.5
H16B C16 H16C 109.5
O5 C17 N2 123.19(14)
O5 C17 C18 120.72(13)
N2 C17 C18 116.05(13)
N3 C18 C17 111.75(12)
N3 C18 C21 110.75(12)
C17 C18 C21 109.20(12)
N3 C18 H18 108.4
C17 C18 H18 108.4
C21 C18 H18 108.4
O6 C19 N3 121.62(14)
O6 C19 C20 121.58(14)
N3 C19 C20 116.73(14)
C19 C20 C8 113.10(13)
C19 C20 H20A 109.0
C8 C20 H20A 109.0
C19 C20 H20B 109.0
C8 C20 H20B 109.0
H20A C20 H20B 107.8
C22 C21 C18 114.37(13)
C22 C21 H21A 108.7
C18 C21 H21A 108.7
C22 C21 H21B 108.7
C18 C21 H21B 108.7
H21A C21 H21B 107.6
C21 C22 S3 111.34(11)
C21 C22 H22A 109.4
S3 C22 H22A 109.4
C21 C22 H22B 109.4
S3 C22 H22B 109.4
H22A C22 H22B 108.0
S3 C23 H23A 109.5
S3 C23 H23B 109.5
H23A C23 H23B 109.5
S3 C23 H23C 109.5
H23A C23 H23C 109.5
H23B C23 H23C 109.5

loop_
_geom_bond_atom_site_label_1
_geom_bond_atom_site_label_2
_geom_bond_distance
S1 C3 1.8162(17)
S1 S2 2.0406(6)
S2 C4 1.8285(17)
S3 C23 1.8014(18)
S3 C22 1.8095(16)
O1 C1 1.223(2)
O2 C9 1.3602(18)
O2 C8 1.4494(18)
O3 C9 1.199(2)
O4 C11 1.4380(17)
O4 H4 0.8399(10)
O5 C17 1.233(2)
O6 C19 1.230(2)
N1 C1 1.338(2)
N1 C12 1.4769(18)
N1 H1 0.8797(10)
N2 C17 1.340(2)
N2 C2 1.4524(19)
N2 H2 0.8798(10)
N3 C19 1.353(2)
N3 C18 1.4624(18)
N3 H3 0.8799(10)
C1 C2 1.553(2)
C2 C3 1.528(2)
C2 H2A 1.0000
C3 H3A 0.9900
C3 H3B 0.9900
C4 C5 1.531(2)
C4 H4A 0.9900
C4 H4B 0.9900
C5 C6 1.505(2)
C5 H5A 0.9900
C5 H5B 0.9900
C6 C7 1.323(2)
C6 H6 0.9500
C7 C8 1.508(2)
C7 H7 0.9500
C8 C20 1.541(2)
C8 H8 1.0000
C9 C10 1.517(2)
C10 C11 1.536(2)
C10 H10A 0.9900
C10 H10B 0.9900
C11 C12 1.543(2)
C11 H11 1.0000
C12 C13 1.541(2)
C12 H12 1.0000
C13 C16 1.533(2)
C13 C14 1.533(2)
C13 H13 1.0000
C14 C15 1.528(2)
C14 H14A 0.9900
C14 H14B 0.9900
C15 H15A 0.9800
C15 H15B 0.9800
C15 H15C 0.9800
C16 H16A 0.9800
C16 H16B 0.9800
C16 H16C 0.9800
C17 C18 1.529(2)
C18 C21 1.540(2)
C18 H18 1.0000
C19 C20 1.513(2)
C20 H20A 0.9900
C20 H20B 0.9900
C21 C22 1.528(2)
C21 H21A 0.9900
C21 H21B 0.9900
C22 H22A 0.9900
C22 H22B 0.9900
C23 H23A 0.9800
C23 H23B 0.9800
C23 H23C 0.9800

loop_
_geom_hbond_atom_site_label_D
_geom_hbond_atom_site_label_H
_geom_hbond_atom_site_label_A
_geom_hbond_site_symmetry_A
_geom_hbond_distance_DH
_geom_hbond_distance_HA
_geom_hbond_distance_DA
_geom_hbond_angle_DHA
O4 H4 O5 3_746 0.8399(10) 1.901(2) 2.7394(15) 176(2)
N1 H1 O6 . 0.8797(10) 2.059(5) 2.9203(17) 166.1(18)
N2 H2 S2 . 0.8798(10) 2.833(19) 3.2491(13) 110.7(15)
N3 H3 O4 2_654 0.8799(10) 2.334(9) 3.1534(16) 155.0(18)

loop_
_geom_torsion_atom_site_label_1
_geom_torsion_atom_site_label_2
_geom_torsion_atom_site_label_3
_geom_torsion_atom_site_label_4
_geom_torsion
C3 S1 S2 C4 -79.45(8)
C12 N1 C1 O1 -4.2(2)
C12 N1 C1 C2 175.04(13)
C17 N2 C2 C3 -143.88(14)
C17 N2 C2 C1 95.49(16)
O1 C1 C2 N2 161.20(14)
N1 C1 C2 N2 -18.11(19)
O1 C1 C2 C3 38.06(19)
N1 C1 C2 C3 -141.25(14)
N2 C2 C3 S1 61.75(15)
C1 C2 C3 S1 -173.45(10)
S2 S1 C3 C2 -79.42(12)
S1 S2 C4 C5 138.27(10)
S2 C4 C5 C6 -67.15(16)
C4 C5 C6 C7 141.33(16)
C5 C6 C7 C8 178.20(15)
C9 O2 C8 C7 -160.50(12)
C9 O2 C8 C20 76.45(16)
C6 C7 C8 O2 16.4(2)
C6 C7 C8 C20 139.65(16)
C8 O2 C9 O3 -9.1(2)
C8 O2 C9 C10 168.50(12)
O3 C9 C10 C11 -58.7(2)
O2 C9 C10 C11 123.75(13)
C9 C10 C11 O4 71.69(16)
C9 C10 C11 C12 -48.21(17)
C1 N1 C12 C13 84.41(18)
C1 N1 C12 C11 -46.31(19)
O4 C11 C12 N1 -164.12(12)
C10 C11 C12 N1 -41.37(17)
O4 C11 C12 C13 64.71(15)
C10 C11 C12 C13 -172.53(12)
N1 C12 C13 C16 -61.27(17)
C11 C12 C13 C16 69.54(16)
N1 C12 C13 C14 64.44(16)
C11 C12 C13 C14 -164.75(12)
C16 C13 C14 C15 -71.70(17)
C12 C13 C14 C15 160.60(13)
C2 N2 C17 O5 0.9(2)
C2 N2 C17 C18 178.86(12)
C19 N3 C18 C17 57.26(17)
C19 N3 C18 C21 179.24(13)
O5 C17 C18 N3 -152.25(13)
N2 C17 C18 N3 29.76(18)
O5 C17 C18 C21 84.87(16)
N2 C17 C18 C21 -93.11(15)
C18 N3 C19 O6 -1.4(2)
C18 N3 C19 C20 -178.68(12)
O6 C19 C20 C8 -97.53(17)
N3 C19 C20 C8 79.73(16)
O2 C8 C20 C19 47.62(17)
C7 C8 C20 C19 -71.95(17)
N3 C18 C21 C22 62.21(16)
C17 C18 C21 C22 -174.33(13)
C18 C21 C22 S3 64.71(15)
C23 S3 C22 C21 179.27(12)

loop_
_cod_related_entry_id
_cod_related_entry_database
_cod_related_entry_code
1 ChemSpider 30657180
